data_2203968
loop_
_publ_author_name
'Holger Gritzo'
'Frank Schaper'
'Hans-Herbert Brintzinger'

_publ_section_title
;
 Bis(\h^3^-indenyl)bis(tetrahydrofuran)magnesium(II)
;
_journal_issue 8
_journal_name_full 'Acta Crystallographica Section E'
_journal_page_first m1108
_journal_page_last m1110
_journal_paper_doi 10.1107/S1600536804016149
_journal_volume 60
_journal_year 2004
_chemical_formula_iupac '[Mg (C4 H8 O)2 (C9 H7)2]'
_chemical_formula_moiety 'C26 H30 Mg O2'
_chemical_formula_sum 'C26 H30 Mg O2'
_chemical_formula_weight 398.81
_chemical_name_systematic
;
Bis(\h^3^-indenyl)bis(tetrahydrofuran)magnesium(II)
;
_space_group_IT_number 15
_symmetry_cell_setting monoclinic
_symmetry_space_group_name_Hall '-C 2yc'
_symmetry_space_group_name_H-M 'C 1 2/c 1'
_atom_sites_solution_hydrogens geom
_atom_sites_solution_primary direct
_atom_sites_solution_secondary difmap
_cell_angle_alpha 90.00
_cell_angle_beta 96.56(5)
_cell_angle_gamma 90.00
_cell_formula_units_Z 4
_cell_length_a 10.958(4)
_cell_length_b 9.683(6)
_cell_length_c 20.861(9)
_cell_measurement_reflns_used 25
_cell_measurement_temperature 188
_cell_measurement_theta_max 12.48
_cell_measurement_theta_min 5.12
_cell_volume 2199.0(19)
_computing_cell_refinement XSCANS
_computing_data_collection 'XSCANS (Siemens, 1992)'
_computing_data_reduction SXSCANS
_computing_molecular_graphics 'SHELXTL (Siemens, 1997)'
_computing_publication_material SHELXTL
_computing_structure_refinement 'SHELXL97 (Sheldrick, 1997)'
_computing_structure_solution 'SHELXS97 (Sheldrick, 1997)'
_diffrn_ambient_temperature 188
_diffrn_measured_fraction_theta_full 0.995
_diffrn_measured_fraction_theta_max 0.995
_diffrn_measurement_device_type 'Bruker P4'
_diffrn_measurement_method \w
_diffrn_radiation_monochromator graphite
_diffrn_radiation_source 'fine-focus sealed tube'
_diffrn_radiation_type MoK\a
_diffrn_radiation_wavelength 0.71073
_diffrn_reflns_av_R_equivalents 0.0766
_diffrn_reflns_av_sigmaI/netI 0.0726
_diffrn_reflns_limit_h_max 12
_diffrn_reflns_limit_h_min -13
_diffrn_reflns_limit_k_max 12
_diffrn_reflns_limit_k_min -12
_diffrn_reflns_limit_l_max 26
_diffrn_reflns_limit_l_min -26
_diffrn_reflns_number 5253
_diffrn_reflns_theta_full 27.00
_diffrn_reflns_theta_max 27.00
_diffrn_reflns_theta_min 1.97
_diffrn_standards_decay_% 0.2
_diffrn_standards_interval_count 97
_diffrn_standards_number 3
_exptl_absorpt_coefficient_mu 0.100
_exptl_absorpt_correction_type none
_exptl_crystal_colour colorless
_exptl_crystal_density_diffrn 1.205
_exptl_crystal_density_method 'not measured'
_exptl_crystal_description plate
_exptl_crystal_F_000 856
_exptl_crystal_size_max 0.4
_exptl_crystal_size_mid 0.2
_exptl_crystal_size_min 0.2
_refine_diff_density_max 0.301
_refine_diff_density_min -0.734
_refine_ls_extinction_method none
_refine_ls_goodness_of_fit_ref 1.036
_refine_ls_hydrogen_treatment constr
_refine_ls_matrix_type full
_refine_ls_number_parameters 132
_refine_ls_number_reflns 2399
_refine_ls_number_restraints 0
_refine_ls_restrained_S_all 1.036
_refine_ls_R_factor_all 0.1045
_refine_ls_R_factor_gt 0.0697
_refine_ls_shift/su_max 0.000
_refine_ls_shift/su_mean 0.000
_refine_ls_structure_factor_coef Fsqd
_refine_ls_weighting_details 'calc w = 1/[\s^2^(Fo^2^)+(0.0986P)^2^+1.4920P] where P = (Fo^2^+2Fc^2^)/3'
_refine_ls_weighting_scheme calc
_refine_ls_wR_factor_gt 0.1672
_refine_ls_wR_factor_ref 0.1899
_reflns_number_gt 1658
_reflns_number_total 2399
_reflns_threshold_expression I>2\s(I)
_cod_data_source_file br6152.cif
_cod_data_source_block I
_cod_depositor_comments
;
The following automatic conversions were performed:
'_symmetry_cell_setting' value 'Monoclinic' changed to 'monoclinic'
according to '/home/saulius/struct/CIF-dictionaries/cif_core.dic'
dictionary named 'cif_core.dic' version 2.4.1 from 2010-06-29.

Automatic conversion script
Id: cif_fix_enum 1527 2010-12-29 10:47:43Z saulius 

The following automatic conversions were performed:

'_symmetry_cell_setting' value 'Monoclinic' changed to 'monoclinic'
according to /home/saulius/struct/CIF-dictionaries/cif_core.dic
dictionary named 'cif_core.dic' version 2.4.1 from 2010-06-29.

Automatic conversion script
Id: cif_fix_values 1715 2011-07-08 13:25:40Z adriana 
;
_cod_original_cell_volume 2199.0(18)
_cod_original_sg_symbol_H-M 'C 2/c'
_cod_database_code 2203968
_cod_database_fobs_code 2203968

loop_
_symmetry_equiv_pos_as_xyz
'x, y, z'
'-x, y, -z+1/2'
'x+1/2, y+1/2, z'
'-x+1/2, y+1/2, -z+1/2'
'-x, -y, -z'
'x, -y, z-1/2'
'-x+1/2, -y+1/2, -z'
'x+1/2, -y+1/2, z-1/2'

loop_
_atom_site_label
_atom_site_fract_x
_atom_site_fract_y
_atom_site_fract_z
_atom_site_U_iso_or_equiv
_atom_site_adp_type
_atom_site_calc_flag
_atom_site_refinement_flags
_atom_site_occupancy
_atom_site_type_symbol
Mg1 0.0000 0.17327(12) 0.7500 0.0280(3) Uani d S 1 Mg
O1 0.01503(16) 0.30416(18) 0.67761(8) 0.0309(5) Uani d . 1 O
C1 -0.1502(2) -0.0058(2) 0.67634(12) 0.0278(6) Uani d . 1 C
C2 -0.1696(2) 0.0394(3) 0.74021(12) 0.0314(6) Uani d . 1 C
H2A -0.1809 -0.0291 0.7736 0.038 Uiso calc R 1 H
C3 -0.2496(2) 0.1562(3) 0.73205(14) 0.0359(6) Uani d . 1 C
H3A -0.3017 0.1853 0.7648 0.043 Uiso calc R 1 H
C4 -0.2764(2) 0.1873(3) 0.66690(14) 0.0355(6) Uani d . 1 C
H4A -0.3251 0.2601 0.6498 0.043 Uiso calc R 1 H
C5 -0.2162(2) 0.0884(3) 0.63102(13) 0.0312(6) Uani d . 1 C
C6 -0.2093(3) 0.0700(3) 0.56438(13) 0.0412(7) Uani d . 1 C
H6A -0.2503 0.1307 0.5348 0.049 Uiso calc R 1 H
C7 -0.1430(3) -0.0362(4) 0.54326(14) 0.0480(8) Uani d . 1 C
H7A -0.1396 -0.0477 0.4992 0.058 Uiso calc R 1 H
C8 -0.0792(3) -0.1296(3) 0.58748(15) 0.0444(7) Uani d . 1 C
H8A -0.0345 -0.2017 0.5721 0.053 Uiso calc R 1 H
C9 -0.0825(2) -0.1147(3) 0.65297(13) 0.0352(6) Uani d . 1 C
H9A -0.0402 -0.1763 0.6816 0.042 Uiso calc R 1 H
C10 -0.0412(3) 0.4406(3) 0.66844(13) 0.0403(7) Uani d . 1 C
H10A 0.0188 0.5129 0.6797 0.048 Uiso calc R 1 H
H10B -0.1084 0.4511 0.6945 0.048 Uiso calc R 1 H
C11 -0.0874(4) 0.4450(3) 0.59713(15) 0.0556(9) Uani d . 1 C
H11B -0.0908 0.5392 0.5811 0.067 Uiso calc R 1 H
H11C -0.1684 0.4039 0.5889 0.067 Uiso calc R 1 H
C12 0.0074(3) 0.3607(4) 0.56612(14) 0.0526(9) Uani d . 1 C
H12A -0.0321 0.3059 0.5307 0.063 Uiso calc R 1 H
H12C 0.0674 0.4208 0.5497 0.063 Uiso calc R 1 H
C13 0.0684(3) 0.2680(3) 0.61887(12) 0.0407(7) Uani d . 1 C
H13A 0.0529 0.1716 0.6081 0.049 Uiso calc R 1 H
H13B 0.1565 0.2831 0.6246 0.049 Uiso calc R 1 H

loop_
_atom_site_aniso_label
_atom_site_aniso_U_11
_atom_site_aniso_U_22
_atom_site_aniso_U_33
_atom_site_aniso_U_12
_atom_site_aniso_U_13
_atom_site_aniso_U_23
Mg1 0.0327(7) 0.0314(6) 0.0209(6) 0.000 0.0076(5) 0.000
O1 0.0339(10) 0.0392(10) 0.0202(8) -0.0027(8) 0.0053(7) 0.0024(7)
C1 0.0262(12) 0.0294(12) 0.0276(13) -0.0061(10) 0.0017(10) 0.0002(10)
C2 0.0312(13) 0.0358(13) 0.0281(13) -0.0026(11) 0.0076(10) 0.0006(11)
C3 0.0276(13) 0.0420(15) 0.0391(15) -0.0038(11) 0.0087(11) -0.0052(12)
C4 0.0264(13) 0.0352(14) 0.0440(16) 0.0001(11) 0.0005(11) 0.0019(12)
C5 0.0245(12) 0.0352(13) 0.0332(14) -0.0064(10) 0.0002(10) -0.0002(11)
C6 0.0386(16) 0.0558(17) 0.0275(14) -0.0096(14) -0.0032(12) 0.0030(13)
C7 0.0482(18) 0.067(2) 0.0290(15) -0.0106(16) 0.0040(13) -0.0110(14)
C8 0.0393(16) 0.0488(16) 0.0468(18) -0.0017(14) 0.0114(13) -0.0153(14)
C9 0.0341(14) 0.0357(14) 0.0361(15) -0.0011(11) 0.0053(11) -0.0033(12)
C10 0.0551(19) 0.0329(14) 0.0317(15) -0.0044(13) -0.0006(13) 0.0057(11)
C11 0.079(2) 0.0518(19) 0.0325(16) 0.0014(17) -0.0102(16) 0.0101(14)
C12 0.0484(18) 0.084(2) 0.0253(14) -0.0152(17) 0.0030(13) 0.0114(15)
C13 0.0389(15) 0.0610(18) 0.0238(14) -0.0059(14) 0.0107(12) -0.0019(13)

loop_
_atom_type_symbol
_atom_type_description
_atom_type_scat_dispersion_real
_atom_type_scat_dispersion_imag
_atom_type_scat_source
C C 0.0033 0.0016 'International Tables Vol C Tables 4.2.6.8 and 6.1.1.4'
H H 0.0000 0.0000 'International Tables Vol C Tables 4.2.6.8 and 6.1.1.4'
O O 0.0106 0.0060 'International Tables Vol C Tables 4.2.6.8 and 6.1.1.4'
Mg Mg 0.0486 0.0363 'International Tables Vol C Tables 4.2.6.8 and 6.1.1.4'

loop_
_geom_angle_atom_site_label_1
_geom_angle_atom_site_label_2
_geom_angle_atom_site_label_3
_geom_angle_site_symmetry_1
_geom_angle_site_symmetry_3
_geom_angle
_geom_angle_publ_flag
O1 Mg1 O1 . 2_556 101.01(12) yes
O1 Mg1 C2 . . 115.81(9) ?
O1 Mg1 C2 2_556 . 107.18(9) ?
O1 Mg1 C2 . 2_556 107.18(9) ?
O1 Mg1 C2 2_556 2_556 115.81(9) ?
C2 Mg1 C2 . 2_556 109.87(15) ?
O1 Mg1 C3 . 2_556 88.52(9) ?
O1 Mg1 C3 2_556 2_556 95.92(9) ?
C2 Mg1 C3 . 2_556 141.42(10) ?
C2 Mg1 C3 2_556 2_556 31.61(9) ?
O1 Mg1 C3 . . 95.92(9) ?
O1 Mg1 C3 2_556 . 88.52(9) ?
C2 Mg1 C3 . . 31.61(9) ?
C2 Mg1 C3 2_556 . 141.42(10) ?
C3 Mg1 C3 2_556 . 173.03(13) ?
O1 Mg1 C1 . . 94.24(8) ?
O1 Mg1 C1 2_556 . 137.02(8) ?
C2 Mg1 C1 . . 31.71(9) ?
C2 Mg1 C1 2_556 . 97.08(10) ?
C3 Mg1 C1 2_556 . 124.65(9) ?
C3 Mg1 C1 . . 49.79(8) ?
O1 Mg1 C1 . 2_556 137.02(8) ?
O1 Mg1 C1 2_556 2_556 94.24(8) ?
C2 Mg1 C1 . 2_556 97.08(10) ?
C2 Mg1 C1 2_556 2_556 31.71(9) ?
C3 Mg1 C1 2_556 2_556 49.79(8) ?
C3 Mg1 C1 . 2_556 124.65(9) ?
C1 Mg1 C1 . 2_556 101.43(12) ?
C13 O1 C10 . . 108.1(2) ?
C13 O1 Mg1 . . 124.00(17) ?
C10 O1 Mg1 . . 127.18(16) ?
C9 C1 C2 . . 133.4(2) ?
C9 C1 C5 . . 119.3(2) ?
C2 C1 C5 . . 107.3(2) ?
C9 C1 Mg1 . . 111.22(17) ?
C2 C1 Mg1 . . 55.35(13) ?
C5 C1 Mg1 . . 101.01(16) ?
C3 C2 C1 . . 106.5(2) ?
C3 C2 Mg1 . . 92.53(17) ?
C1 C2 Mg1 . . 92.94(16) ?
C3 C2 H2A . . 119.7 ?
C1 C2 H2A . . 119.7 ?
Mg1 C2 H2A . . 119.7 ?
C4 C3 C2 . . 110.3(2) ?
C4 C3 Mg1 . . 102.60(18) ?
C2 C3 Mg1 . . 55.86(14) ?
C4 C3 H3A . . 122.9 ?
C2 C3 H3A . . 122.9 ?
Mg1 C3 H3A . . 122.9 ?
C3 C4 C5 . . 108.0(2) ?
C3 C4 H4A . . 126.0 ?
C5 C4 H4A . . 126.0 ?
C6 C5 C4 . . 133.1(3) ?
C6 C5 C1 . . 119.0(3) ?
C4 C5 C1 . . 107.9(2) ?
C7 C6 C5 . . 120.3(3) ?
C7 C6 H6A . . 119.8 ?
C5 C6 H6A . . 119.8 ?
C6 C7 C8 . . 120.9(3) ?
C6 C7 H7A . . 119.6 ?
C8 C7 H7A . . 119.6 ?
C9 C8 C7 . . 120.7(3) ?
C9 C8 H8A . . 119.6 ?
C7 C8 H8A . . 119.6 ?
C8 C9 C1 . . 119.8(3) ?
C8 C9 H9A . . 120.1 ?
C1 C9 H9A . . 120.1 ?
O1 C10 C11 . . 104.0(2) ?
O1 C10 H10A . . 110.9 ?
C11 C10 H10A . . 110.9 ?
O1 C10 H10B . . 110.9 ?
C11 C10 H10B . . 110.9 ?
H10A C10 H10B . . 109.0 ?
C10 C11 C12 . . 103.5(3) ?
C10 C11 H11B . . 111.1 ?
C12 C11 H11B . . 111.1 ?
C10 C11 H11C . . 111.1 ?
C12 C11 H11C . . 111.1 ?
H11B C11 H11C . . 109.0 ?
C13 C12 C11 . . 106.0(2) ?
C13 C12 H12A . . 110.5 ?
C11 C12 H12A . . 110.5 ?
C13 C12 H12C . . 110.5 ?
C11 C12 H12C . . 110.5 ?
H12A C12 H12C . . 108.7 ?
O1 C13 C12 . . 106.3(2) ?
O1 C13 H13A . . 110.5 ?
C12 C13 H13A . . 110.5 ?
O1 C13 H13B . . 110.5 ?
C12 C13 H13B . . 110.5 ?
H13A C13 H13B . . 108.7 ?

loop_
_geom_bond_atom_site_label_1
_geom_bond_atom_site_label_2
_geom_bond_site_symmetry_2
_geom_bond_distance
_geom_bond_publ_flag
Mg1 O1 . 1.993(2) yes
Mg1 O1 2_556 1.993(2) ?
Mg1 C2 . 2.256(3) yes
Mg1 C2 2_556 2.256(3) ?
Mg1 C3 2_556 2.723(3) ?
Mg1 C3 . 2.723(3) yes
Mg1 C1 . 2.738(3) yes
Mg1 C1 2_556 2.738(3) ?
O1 C13 . 1.460(3) ?
O1 C10 . 1.461(3) ?
C1 C9 . 1.408(4) yes
C1 C2 . 1.441(4) yes
C1 C5 . 1.447(4) yes
C2 C3 . 1.429(4) yes
C3 C4 . 1.391(4) yes
C4 C5 . 1.423(4) yes
C5 C6 . 1.412(4) yes
C6 C7 . 1.361(4) yes
C7 C8 . 1.418(5) yes
C8 C9 . 1.378(4) yes
C10 C11 . 1.516(4) ?
C11 C12 . 1.523(5) ?
C12 C13 . 1.515(4) ?

loop_
_geom_torsion_atom_site_label_1
_geom_torsion_atom_site_label_2
_geom_torsion_atom_site_label_3
_geom_torsion_atom_site_label_4
_geom_torsion_site_symmetry_1
_geom_torsion
O1 Mg1 O1 C13 2_556 158.7(2)
C2 Mg1 O1 C13 . -86.0(2)
C2 Mg1 O1 C13 2_556 37.0(2)
C3 Mg1 O1 C13 2_556 62.9(2)
C3 Mg1 O1 C13 . -111.7(2)
C1 Mg1 O1 C13 . -61.7(2)
C1 Mg1 O1 C13 2_556 50.1(2)
O1 Mg1 O1 C10 2_556 -32.25(17)
C2 Mg1 O1 C10 . 83.1(2)
C2 Mg1 O1 C10 2_556 -153.88(19)
C3 Mg1 O1 C10 2_556 -128.0(2)
C3 Mg1 O1 C10 . 57.4(2)
C1 Mg1 O1 C10 . 107.4(2)
C1 Mg1 O1 C10 2_556 -140.86(19)
O1 Mg1 C1 C9 . 95.85(19)
O1 Mg1 C1 C9 2_556 -153.04(17)
C2 Mg1 C1 C9 . -128.9(3)
C2 Mg1 C1 C9 2_556 -12.08(19)
C3 Mg1 C1 C9 2_556 4.7(2)
C3 Mg1 C1 C9 . -170.0(2)
C1 Mg1 C1 C9 2_556 -43.92(16)
O1 Mg1 C1 C2 . -135.29(17)
O1 Mg1 C1 C2 2_556 -24.2(2)
C2 Mg1 C1 C2 2_556 116.79(18)
C3 Mg1 C1 C2 2_556 133.57(17)
C3 Mg1 C1 C2 . -41.12(16)
C1 Mg1 C1 C2 2_556 84.94(16)
O1 Mg1 C1 C5 . -31.80(17)
O1 Mg1 C1 C5 2_556 79.3(2)
C2 Mg1 C1 C5 . 103.5(2)
C2 Mg1 C1 C5 2_556 -139.72(17)
C3 Mg1 C1 C5 2_556 -122.93(17)
C3 Mg1 C1 C5 . 62.37(17)
C1 Mg1 C1 C5 2_556 -171.56(19)
C9 C1 C2 C3 . -179.2(3)
C5 C1 C2 C3 . 1.9(3)
Mg1 C1 C2 C3 . 93.5(2)
C9 C1 C2 Mg1 . 87.3(3)
C5 C1 C2 Mg1 . -91.62(19)
O1 Mg1 C2 C3 . -55.44(18)
O1 Mg1 C2 C3 2_556 56.37(17)
C2 Mg1 C2 C3 2_556 -177.03(19)
C1 Mg1 C2 C3 . -106.6(2)
C1 Mg1 C2 C3 2_556 153.05(16)
O1 Mg1 C2 C1 . 51.20(18)
O1 Mg1 C2 C1 2_556 163.01(15)
C2 Mg1 C2 C1 2_556 -70.39(15)
C3 Mg1 C2 C1 2_556 -72.9(2)
C3 Mg1 C2 C1 . 106.6(2)
C1 Mg1 C2 C1 2_556 -100.31(17)
C1 C2 C3 C4 . -2.1(3)
Mg1 C2 C3 C4 . 91.7(2)
C1 C2 C3 Mg1 . -93.82(19)
O1 Mg1 C3 C4 . 25.70(19)
O1 Mg1 C3 C4 2_556 126.61(18)
C2 Mg1 C3 C4 . -106.1(2)
C2 Mg1 C3 C4 2_556 -101.6(2)
C1 Mg1 C3 C4 . -64.85(18)
C1 Mg1 C3 C4 2_556 -139.26(17)
O1 Mg1 C3 C2 . 131.81(17)
O1 Mg1 C3 C2 2_556 -127.28(17)
C2 Mg1 C3 C2 2_556 4.5(3)
C1 Mg1 C3 C2 . 41.26(16)
C1 Mg1 C3 C2 2_556 -33.15(19)
C2 C3 C4 C5 . 1.4(3)
Mg1 C3 C4 C5 . 59.4(2)
C3 C4 C5 C6 . -179.1(3)
C3 C4 C5 C1 . -0.2(3)
C9 C1 C5 C6 . -1.1(4)
C2 C1 C5 C6 . 178.0(2)
Mg1 C1 C5 C6 . 121.1(2)
C9 C1 C5 C4 . 179.9(2)
C2 C1 C5 C4 . -1.1(3)
Mg1 C1 C5 C4 . -58.0(2)
C4 C5 C6 C7 . 179.8(3)
C1 C5 C6 C7 . 1.0(4)
C5 C6 C7 C8 . -0.4(4)
C6 C7 C8 C9 . -0.2(5)
C7 C8 C9 C1 . 0.1(4)
C2 C1 C9 C8 . -178.3(3)
C5 C1 C9 C8 . 0.5(4)
Mg1 C1 C9 C8 . -116.4(2)
C13 O1 C10 C11 . 33.3(3)
Mg1 O1 C10 C11 . -137.2(2)
O1 C10 C11 C12 . -33.8(3)
C10 C11 C12 C13 . 22.4(3)
C10 O1 C13 C12 . -18.9(3)
Mg1 O1 C13 C12 . 151.93(19)
C11 C12 C13 O1 . -2.9(3)
